data_7110057
loop_
_publ_author_name
'Jose M. Seco'
'David Fairen-Jimenez'
'Antonio J. Calahorro'
'Laura Mendez-Linan'
'Manuel Perez-Mendoza'
'Nicola Casati'
'Enrique Colacio'
'Antonio Rodriguez-Dieguez'

_publ_section_title
;
 Modular structure of a robust microporous MOF based on Cu2 paddle-wheels
 with high CO2 selectivity
;
_journal_name_full Chem.Commun.
_journal_page_first 11329
_journal_paper_doi 10.1039/c3cc44193h
_journal_volume 49
_journal_year 2013
_chemical_formula_sum 'C23 H26 Cu2 N2 O8'
_chemical_formula_weight 585.54
_chemical_name_systematic
;
 ?
;
_space_group_IT_number 15
_symmetry_space_group_name_Hall '-C 2yc'
_symmetry_space_group_name_H-M 'C 1 2/c 1'
_atom_sites_solution_hydrogens geom
_atom_sites_solution_primary direct
_atom_sites_solution_secondary difmap
_audit_conform_dict_location ftp://ftp.iucr.org/pub/cif_core.dic
_audit_conform_dict_name cif_core.dic
_audit_conform_dict_version 2.4
_audit_creation_date 2012-10-29T12:01:33-00:00
_audit_creation_method 'WinGX routine CIF_UPDATE'
_cell_angle_alpha 90.000(5)
_cell_angle_beta 106.779(5)
_cell_angle_gamma 90.000(5)
_cell_formula_units_Z 4
_cell_length_a 28.265(5)
_cell_length_b 13.127(5)
_cell_length_c 8.729(5)
_cell_measurement_temperature 293(2)
_cell_volume 3101(2)
_computing_structure_refinement 'SHELXL-97 (Sheldrick, 2008)'
_diffrn_ambient_temperature 293(2)
_diffrn_measured_fraction_theta_full 0.997
_diffrn_measured_fraction_theta_max 0.948
_diffrn_radiation_monochromator graphite
_diffrn_radiation_type MoK\a
_diffrn_radiation_wavelength 0.71069
_diffrn_reflns_av_R_equivalents 0.0865
_diffrn_reflns_av_unetI/netI 0.0822
_diffrn_reflns_limit_h_max 37
_diffrn_reflns_limit_h_min -37
_diffrn_reflns_limit_k_max 17
_diffrn_reflns_limit_k_min -17
_diffrn_reflns_limit_l_max 11
_diffrn_reflns_limit_l_min -11
_diffrn_reflns_number 17018
_diffrn_reflns_theta_full 27.00
_diffrn_reflns_theta_max 28.1
_diffrn_reflns_theta_min 1.5
_exptl_absorpt_coefficient_mu 1.411
_exptl_absorpt_correction_T_max 0.745
_exptl_absorpt_correction_T_min 0.569
_exptl_absorpt_correction_type empirical
_exptl_absorpt_process_details 'SADABS-2008/1 - Bruker AXS'
_exptl_crystal_colour green
_exptl_crystal_density_diffrn 1.254
_exptl_crystal_density_method 'not measured'
_exptl_crystal_description prysm
_exptl_crystal_F_000 1200
_exptl_crystal_size_max 0.25
_exptl_crystal_size_mid 0.15
_exptl_crystal_size_min 0.12
_refine_diff_density_max 0.683
_refine_diff_density_min -1.16
_refine_diff_density_rms 0.104
_refine_ls_extinction_method none
_refine_ls_goodness_of_fit_ref 1.048
_refine_ls_hydrogen_treatment constr
_refine_ls_matrix_type full
_refine_ls_number_parameters 159
_refine_ls_number_reflns 3590
_refine_ls_number_restraints 0
_refine_ls_restrained_S_all 1.048
_refine_ls_R_factor_all 0.1001
_refine_ls_R_factor_gt 0.0653
_refine_ls_shift/su_max 0
_refine_ls_shift/su_mean 0
_refine_ls_structure_factor_coef Fsqd
_refine_ls_weighting_details 'calc w=1/[\s^2^(Fo^2^)+(0.0522P)^2^+17.9248P] where P=(Fo^2^+2Fc^2^)/3'
_refine_ls_weighting_scheme calc
_refine_ls_wR_factor_gt 0.1443
_refine_ls_wR_factor_ref 0.1556
_reflns_number_gt 2621
_reflns_number_total 3590
_reflns_threshold_expression >2\s(I)
_cod_data_source_file c3cc44193h.txt
_cod_data_source_block avs213
_cod_original_sg_symbol_H-M 'C 2/c'
_cod_database_code 7110057

loop_
_symmetry_equiv_pos_as_xyz
'x, y, z'
'-x, y, -z+1/2'
'x+1/2, y+1/2, z'
'-x+1/2, y+1/2, -z+1/2'
'-x, -y, -z'
'x, -y, z-1/2'
'-x+1/2, -y+1/2, -z'
'x+1/2, -y+1/2, z-1/2'

loop_
_atom_site_label
_atom_site_type_symbol
_atom_site_fract_x
_atom_site_fract_y
_atom_site_fract_z
_atom_site_U_iso_or_equiv
_atom_site_adp_type
_atom_site_occupancy
_atom_site_symmetry_multiplicity
_atom_site_calc_flag
_atom_site_refinement_flags
N1A N 0.35033(14) 0.1271(3) 0.2581(5) 0.0292(9) Uani 1 1 d .
C2A C 0.3853(2) 0.1801(4) 0.3628(7) 0.0453(14) Uani 1 1 d .
H2A H 0.3848 0.2507 0.3536 0.054 Uiso 1 1 calc R
C3A C 0.4220(2) 0.1365(4) 0.4838(7) 0.0484(15) Uani 1 1 d .
H3A H 0.4463 0.1773 0.5501 0.058 Uiso 1 1 calc R
C4A C 0.42294(18) 0.0322(4) 0.5073(6) 0.0336(11) Uani 1 1 d .
C5A C 0.3853(2) -0.0234(4) 0.4018(7) 0.0418(13) Uani 1 1 d .
H5A H 0.3841 -0.0938 0.4115 0.05 Uiso 1 1 calc R
C6A C 0.34981(19) 0.0264(4) 0.2830(6) 0.0407(13) Uani 1 1 d .
H6A H 0.3243 -0.0118 0.2169 0.049 Uiso 1 1 calc R
C7A C 0.46206(19) -0.0239(4) 0.6342(6) 0.0379(12) Uani 1 1 d .
H7A1 H 0.4794 -0.0695 0.5813 0.046 Uiso 1 1 calc R
H7A2 H 0.4457 -0.0656 0.6953 0.046 Uiso 1 1 calc R
C8A C 0.5 0.0426(6) 0.75 0.0372(17) Uani 1 2 d S
H8A1 H 0.4836 0.0859 0.809 0.045 Uiso 0.5 1 calc PR
H8A2 H 0.5164 0.0859 0.691 0.045 Uiso 0.5 1 calc PR
C3B C 0.2119(2) 0.0775(3) -0.1070(6) 0.0317(11) Uani 1 1 d .
C4B C 0.1899(2) -0.0211(4) -0.1743(6) 0.0365(12) Uani 1 1 d .
H4B1 H 0.201 -0.0365 -0.267 0.044 Uiso 1 1 calc R
H4B2 H 0.1543 -0.0129 -0.2113 0.044 Uiso 1 1 calc R
C5B C 0.2015(2) -0.1117(3) -0.0622(6) 0.0335(12) Uani 1 1 d .
H5B1 H 0.1854 -0.1029 0.0211 0.04 Uiso 1 1 calc R
H5B2 H 0.2369 -0.1148 -0.0116 0.04 Uiso 1 1 calc R
C6B C 0.1843(2) -0.2122(4) -0.1504(6) 0.0333(11) Uani 1 1 d .
H6B1 H 0.1914 -0.2676 -0.0737 0.04 Uiso 1 1 calc R
H6B2 H 0.1487 -0.2097 -0.198 0.04 Uiso 1 1 calc R
C7B C 0.29141(18) 0.2663(3) -0.2206(6) 0.0274(10) Uani 1 1 d .
O1B O 0.25418(13) 0.0790(2) -0.0077(4) 0.0372(9) Uani 1 1 d .
O2B O 0.31394(13) 0.3433(2) 0.1535(4) 0.0354(8) Uani 1 1 d .
O8B O 0.31595(14) 0.2208(3) -0.0981(4) 0.0425(10) Uani 1 1 d .
O9B O 0.25206(13) 0.2056(3) 0.2459(4) 0.0391(8) Uani 1 1 d .
Cu1 Cu 0.29007(2) 0.20364(4) 0.08704(6) 0.02366(18) Uani 1 1 d .

loop_
_atom_site_aniso_label
_atom_site_aniso_U_11
_atom_site_aniso_U_22
_atom_site_aniso_U_33
_atom_site_aniso_U_23
_atom_site_aniso_U_13
_atom_site_aniso_U_12
N1A 0.028(2) 0.029(2) 0.028(2) 0.0037(17) 0.0032(18) 0.0020(17)
C2A 0.054(4) 0.029(3) 0.047(3) -0.006(2) 0.005(3) 0.007(2)
C3A 0.050(4) 0.041(3) 0.044(3) -0.010(3) -0.002(3) 0.003(3)
C4A 0.032(3) 0.043(3) 0.024(3) 0.003(2) 0.007(2) -0.002(2)
C5A 0.043(3) 0.035(3) 0.040(3) 0.010(2) 0.001(3) -0.007(2)
C6A 0.035(3) 0.038(3) 0.039(3) 0.003(2) -0.007(2) -0.009(2)
C7A 0.036(3) 0.048(3) 0.023(3) 0.001(2) -0.003(2) 0.001(2)
C8A 0.036(4) 0.045(4) 0.028(4) 0 0.003(3) 0
C3B 0.053(3) 0.021(2) 0.025(3) -0.0061(19) 0.017(2) -0.001(2)
C4B 0.048(3) 0.027(3) 0.029(3) -0.003(2) 0.004(2) -0.001(2)
C5B 0.060(4) 0.022(2) 0.025(3) -0.0050(19) 0.022(2) -0.006(2)
C6B 0.047(3) 0.025(2) 0.033(3) -0.004(2) 0.019(2) -0.008(2)
C7B 0.036(3) 0.019(2) 0.029(3) 0.0013(18) 0.012(2) 0.0025(19)
O1B 0.039(2) 0.0220(17) 0.040(2) -0.0027(15) -0.0056(17) 0.0021(15)
O2B 0.038(2) 0.0209(17) 0.043(2) 0.0012(15) 0.0055(17) -0.0001(15)
O8B 0.053(2) 0.046(2) 0.034(2) 0.0160(17) 0.0206(18) 0.0244(18)
O9B 0.040(2) 0.049(2) 0.0298(18) 0.0094(17) 0.0112(16) 0.0033(18)
Cu1 0.0289(3) 0.0193(3) 0.0214(3) 0.0028(2) 0.0051(2) 0.0036(3)

loop_
_atom_type_symbol
_atom_type_description
_atom_type_scat_dispersion_real
_atom_type_scat_dispersion_imag
_atom_type_scat_source
C C 0.0033 0.0016 'International Tables Vol C Tables 4.2.6.8 and 6.1.1.4'
H H 0 0 'International Tables Vol C Tables 4.2.6.8 and 6.1.1.4'
N N 0.0061 0.0033 'International Tables Vol C Tables 4.2.6.8 and 6.1.1.4'
O O 0.0106 0.006 'International Tables Vol C Tables 4.2.6.8 and 6.1.1.4'
Cu Cu 0.3201 1.2651 'International Tables Vol C Tables 4.2.6.8 and 6.1.1.4'

loop_
_geom_angle_atom_site_label_1
_geom_angle_atom_site_label_2
_geom_angle_atom_site_label_3
_geom_angle
_geom_angle_site_symmetry_1
_geom_angle_site_symmetry_3
C2A N1A C6A 116.4(4) . .
C2A N1A Cu1 120.8(3) . .
C6A N1A Cu1 121.8(3) . .
N1A C2A C3A 123.8(5) . .
C2A C3A C4A 120.3(5) . .
C3A C4A C5A 116.2(5) . .
C3A C4A C7A 124.7(5) . .
C5A C4A C7A 119.0(5) . .
C6A C5A C4A 119.8(5) . .
N1A C6A C5A 123.3(5) . .
C4A C7A C8A 115.7(5) . .
C7A C8A C7A 109.9(6) . 2_656
O1B C3B O2B 123.6(4) . 7
O1B C3B C4B 119.6(4) . .
O2B C3B C4B 116.8(5) 7 .
C3B C4B C5B 116.3(4) . .
C4B C5B C6B 111.9(4) . .
C7B C6B C5B 112.9(4) 4_544 .
O9B C7B O8B 125.0(5) 7 .
O9B C7B C6B 117.0(4) 7 4_554
O8B C7B C6B 118.1(4) . 4_554
C3B O1B Cu1 124.9(3) . .
C3B O2B Cu1 123.3(3) 7 .
C7B O8B Cu1 120.8(3) . .
C7B O9B Cu1 126.0(3) 7 .
O8B Cu1 O1B 91.09(17) . .
O8B Cu1 O2B 87.62(16) . .
O1B Cu1 O2B 168.17(14) . .
O8B Cu1 O9B 167.41(14) . .
O1B Cu1 O9B 89.27(16) . .
O2B Cu1 O9B 89.46(15) . .
O8B Cu1 N1A 102.41(15) . .
O1B Cu1 N1A 96.39(14) . .
O2B Cu1 N1A 95.38(14) . .
O9B Cu1 N1A 90.05(15) . .
O8B Cu1 Cu1 86.27(11) . 7
O1B Cu1 Cu1 83.64(10) . 7
O2B Cu1 Cu1 84.54(10) . 7
O9B Cu1 Cu1 81.26(11) . 7
N1A Cu1 Cu1 171.31(11) . 7

loop_
_geom_bond_atom_site_label_1
_geom_bond_atom_site_label_2
_geom_bond_distance
_geom_bond_site_symmetry_2
N1A C2A 1.331(7) .
N1A C6A 1.340(6) .
N1A Cu1 2.161(4) .
C2A C3A 1.374(8) .
C3A C4A 1.383(8) .
C4A C5A 1.395(7) .
C4A C7A 1.512(7) .
C5A C6A 1.382(7) .
C7A C8A 1.519(6) .
C8A C7A 1.519(6) 2_656
C3B O1B 1.257(6) .
C3B O2B 1.269(6) 7
C3B C4B 1.482(7) .
C4B C5B 1.515(7) .
C5B C6B 1.534(6) .
C6B C7B 1.506(6) 4_544
C7B O9B 1.240(6) 7
C7B O8B 1.246(6) .
C7B C6B 1.506(6) 4_554
O1B Cu1 1.976(3) .
O2B C3B 1.269(6) 7
O2B Cu1 1.981(3) .
O8B Cu1 1.970(4) .
O9B C7B 1.240(6) 7
O9B Cu1 1.985(4) .
Cu1 Cu1 2.6332(12) 7
